data_4033369
loop_
_publ_author_name
'Kumar, Sunit'
'Rajeswara Rao, Malakalapalli'
'Ravikanth, Mangalampalli'

_publ_section_title
;
 Stable Core-Modified Doubly N-Fused Expanded Dibenziporphyrinoids.
;
_journal_issue 3
_journal_name_full 'The Journal of organic chemistry'
_journal_page_first 1584
_journal_page_last 1590
_journal_paper_doi 10.1021/acs.joc.7b02851
_journal_volume 83
_journal_year 2018
_chemical_formula_moiety 'C68 H50 N2 S4'
_chemical_formula_sum 'C68 H50 N2 S4'
_chemical_formula_weight 1023.34
_space_group_crystal_system triclinic
_space_group_IT_number 2
_space_group_name_Hall '-P 1'
_space_group_name_H-M_alt 'P -1'
_symmetry_space_group_name_Hall '-P 1'
_symmetry_space_group_name_H-M 'P -1'
_atom_sites_solution_hydrogens geom
_atom_sites_solution_primary dual
_audit_creation_date 2017-04-24
_audit_creation_method
;
Olex2 1.2
(compiled 2017.03.28 svn.r3405 for OlexSys, GUI svn.r5335)
;
_cell_angle_alpha 85.439(2)
_cell_angle_beta 72.928(2)
_cell_angle_gamma 67.853(3)
_cell_formula_units_Z 2
_cell_length_a 11.9912(4)
_cell_length_b 15.1577(4)
_cell_length_c 18.4186(4)
_cell_measurement_reflns_used 15751
_cell_measurement_temperature 100
_cell_measurement_theta_max 31.2140
_cell_measurement_theta_min 1.9290
_cell_volume 2962.28(16)
_computing_cell_refinement 'CrystalClear-SM Expert 2.0 r7 (Rigaku, 2011)'
_computing_data_collection 'CrystalClear-SM Expert 2.0 r7 (Rigaku, 2011)'
_computing_data_reduction 'CrystalClear-SM Expert 2.0 r7 (Rigaku, 2011)'
_computing_molecular_graphics 'Olex2 (Dolomanov et al., 2009)'
_computing_publication_material 'Olex2 (Dolomanov et al., 2009)'
_computing_structure_refinement 'ShelXL (Sheldrick, 2015)'
_computing_structure_solution 'ShelXT (Sheldrick, 2015)'
_diffrn_ambient_temperature 100
_diffrn_detector CCD
_diffrn_detector_area_resol_mean 28.5714
_diffrn_detector_type 'Rigaku Saturn724+'
_diffrn_measured_fraction_theta_full 0.998
_diffrn_measured_fraction_theta_max 0.998
_diffrn_measurement_details
;
List of Runs (angles in degrees, time in seconds):

  # Type    Start    End  Width  t~exp~   \w     \q     \k     \f   Frames
--------------------------------------------------------------------------
  1  \w   -110.00  25.00   0.50    8.00    --  -20.00   0.00-108.00  270
  2  \w   -110.00  10.00   0.50    8.00    --  -20.00 -72.00-108.00  240
  3  \w    -71.00   9.00   0.50    8.00    --  -20.00 -72.00  36.00  160
  4  \w    -53.50  -7.00   0.50    8.00    --  -20.00  72.00-180.00   93
  5  \w    -59.00 -28.50   0.50    8.00    --  -20.00  72.00  36.00   61
  6  \w    -59.00 -28.50   0.50    8.00    --  -20.00  72.00-108.00   61
  7  \w   -110.00 -55.50   0.50    8.00    --  -20.00   0.00-180.00  109
;
_diffrn_measurement_device 'AFC12 (Right): Kappa 3 circle'
_diffrn_measurement_device_type 'Rigaku Saturn724+ (2x2 bin mode)'
_diffrn_measurement_method 'profile data from \w-scans'
_diffrn_measurement_specimen_support 'Mitegen 50um'
_diffrn_orient_matrix_type 'CrysAlisPro convention (1999,Acta A55,543-557)'
_diffrn_orient_matrix_UB_11 0.0435157000
_diffrn_orient_matrix_UB_12 -0.0282817000
_diffrn_orient_matrix_UB_13 -0.0324986000
_diffrn_orient_matrix_UB_21 0.0504454000
_diffrn_orient_matrix_UB_22 -0.0016147000
_diffrn_orient_matrix_UB_23 0.0134099000
_diffrn_orient_matrix_UB_31 -0.0014796000
_diffrn_orient_matrix_UB_32 -0.0418711000
_diffrn_orient_matrix_UB_33 0.0197212000
_diffrn_radiation_collimation 0.3
_diffrn_radiation_monochromator Confocal
_diffrn_radiation_probe x-ray
_diffrn_radiation_type MoK\a
_diffrn_radiation_wavelength 0.71073
_diffrn_reflns_av_R_equivalents 0.0437
_diffrn_reflns_av_unetI/netI 0.0469
_diffrn_reflns_Laue_measured_fraction_full 0.998
_diffrn_reflns_Laue_measured_fraction_max 0.998
_diffrn_reflns_limit_h_max 14
_diffrn_reflns_limit_h_min -13
_diffrn_reflns_limit_k_max 18
_diffrn_reflns_limit_k_min -18
_diffrn_reflns_limit_l_max 21
_diffrn_reflns_limit_l_min -20
_diffrn_reflns_number 27790
_diffrn_reflns_point_group_measured_fraction_full 0.998
_diffrn_reflns_point_group_measured_fraction_max 0.998
_diffrn_reflns_theta_full 24.998
_diffrn_reflns_theta_max 24.998
_diffrn_reflns_theta_min 1.824
_diffrn_source 'Rotating Anode'
_diffrn_source_current 24.0
_diffrn_source_power 1.2
_diffrn_source_target Mo
_diffrn_source_type 'Rotating Anode'
_diffrn_source_voltage 50.0
_exptl_absorpt_coefficient_mu 0.201
_exptl_absorpt_correction_T_max 1.00000
_exptl_absorpt_correction_T_min 0.89001
_exptl_absorpt_correction_type multi-scan
_exptl_absorpt_process_details
;
CrysAlisPro 1.171.38.43 (Rigaku Oxford Diffraction, 2015)
Empirical absorption correction using spherical harmonics,
 implemented in SCALE3 ABSPACK scaling algorithm.
;
_exptl_crystal_colour red
_exptl_crystal_colour_primary red
_exptl_crystal_density_diffrn 1.147
_exptl_crystal_description block
_exptl_crystal_F_000 1072
_exptl_crystal_size_max 0.246
_exptl_crystal_size_mid 0.217
_exptl_crystal_size_min 0.1
_refine_diff_density_max 0.790
_refine_diff_density_min -0.736
_refine_diff_density_rms 0.213
_refine_ls_extinction_method none
_refine_ls_goodness_of_fit_ref 1.087
_refine_ls_hydrogen_treatment constr
_refine_ls_matrix_type full
_refine_ls_number_parameters 671
_refine_ls_number_reflns 10418
_refine_ls_number_restraints 0
_refine_ls_restrained_S_all 1.087
_refine_ls_R_factor_all 0.0925
_refine_ls_R_factor_gt 0.0738
_refine_ls_shift/su_max 0.001
_refine_ls_shift/su_mean 0.000
_refine_ls_structure_factor_coef Fsqd
_refine_ls_weighting_details 'w=1/[\s^2^(Fo^2^)+(0.1697P)^2^+2.2758P] where P=(Fo^2^+2Fc^2^)/3'
_refine_ls_weighting_scheme calc
_refine_ls_wR_factor_gt 0.2256
_refine_ls_wR_factor_ref 0.2557
_reflns_Friedel_coverage 0.000
_reflns_number_gt 8487
_reflns_number_total 10418
_reflns_threshold_expression 'I > 2\s(I)'
_cod_data_source_file jo7b02851_si_002.cif
_cod_data_source_block mr-sk-self-2
_cod_depositor_comments 'Adding full bibliography for 4033369--4033370.cif.'
_cod_original_cell_volume 2962.27(15)
_cod_database_code 4033369
_shelx_shelxl_version_number 2014/7
_chemical_oxdiff_formula C68H50N2S4
_shelx_space_group_comment
;
The symmetry employed for this shelxl refinement is uniquely defined
by the following loop, which should always be used as a source of
symmetry information in preference to the above space-group names.
They are only intended as comments.
;
_reflns_odcompleteness_completeness 88.22
_reflns_odcompleteness_iscentric 1
_reflns_odcompleteness_theta 31.14
_olex2_refinement_description
;
1. Fixed Uiso
 At 1.2 times of:
  All C(H) groups, All N(H) groups
 At 1.5 times of:
  All C(H,H,H) groups
2.a Ternary CH refined with riding coordinates:
 C39(H39), C51(H51)
2.b Aromatic/amide H refined with riding coordinates:
 N2(H2), C14(H14), C15(H15), C19(H19), C58(H58), C2(H2A), C66(H66), C12(H12),
 C24(H24), C32(H32), C20(H20), C7(H7), C11(H11), C26(H26), C30(H30), C37(H37),
 C27(H27), C23(H23), C60(H60), C8(H8), C34(H34), C57(H57), C65(H65), C68(H68),
 C36(H36), C54(H54), C49(H49), C48(H48), C31(H31), C53(H53), C64(H64), C41(H41),
  C61(H61), C46(H46), C42(H42), C45(H45)
2.c Idealised Me refined as rotating group:
 C10(H10A,H10B,H10C), C22(H22A,H22B,H22C), C56(H56A,H56B,H56C), C44(H44A,H44B,
 H44C)
;
_olex2_submission_special_instructions 'No special instructions were received'
_oxdiff_exptl_absorpt_empirical_details
;
Empirical correction (ABSPACK) includes:
- Absorption correction using spherical harmonics
- Frame scaling
- Detector area scaling
;
_oxdiff_exptl_absorpt_empirical_full_max 1.602
_oxdiff_exptl_absorpt_empirical_full_min 0.788

loop_
_space_group_symop_operation_xyz
'x, y, z'
'-x, -y, -z'

loop_
_atom_site_label
_atom_site_type_symbol
_atom_site_fract_x
_atom_site_fract_y
_atom_site_fract_z
_atom_site_U_iso_or_equiv
_atom_site_adp_type
_atom_site_occupancy
_atom_site_site_symmetry_order
_atom_site_calc_flag
_atom_site_refinement_flags_posn
S2 S 0.74197(8) 0.11025(6) 0.54244(4) 0.0260(2) Uani 1 1 d .
S1 S 0.57370(8) 0.19673(6) 0.29461(5) 0.0294(2) Uani 1 1 d .
S3 S 0.29442(10) 0.39180(7) 0.86122(5) 0.0359(3) Uani 1 1 d .
S4 S 0.13131(9) 0.60820(7) 0.61363(5) 0.0372(3) Uani 1 1 d .
N1 N 0.8727(3) 0.0967(2) 0.35485(15) 0.0267(6) Uani 1 1 d .
N2 N 0.1114(3) 0.6009(2) 0.87411(16) 0.0314(7) Uani 1 1 d .
H2 H 0.0639 0.5706 0.8696 0.038 Uiso 1 1 calc R
C3 C 0.7513(3) 0.1558(2) 0.35700(18) 0.0257(7) Uani 1 1 d .
C14 C 1.0542(3) -0.0110(3) 0.28094(19) 0.0300(8) Uani 1 1 d .
H14 H 1.1116 -0.0589 0.2434 0.036 Uiso 1 1 calc R
C13 C 0.9221(3) 0.0343(2) 0.29105(18) 0.0282(7) Uani 1 1 d .
C25 C 0.8394(3) 0.1741(3) 0.51132(18) 0.0272(7) Uani 1 1 d .
C15 C 1.0840(3) 0.0262(3) 0.33418(19) 0.0297(8) Uani 1 1 d .
H15 H 1.1666 0.0103 0.3379 0.036 Uiso 1 1 calc R
C18 C 1.0712(3) 0.1386(2) 0.46628(19) 0.0271(7) Uani 1 1 d .
C19 C 1.1631(3) 0.1613(3) 0.4100(2) 0.0307(8) Uani 1 1 d .
H19 H 1.1509 0.1792 0.3615 0.037 Uiso 1 1 calc R
C1 C 0.5516(3) 0.2680(3) 0.37244(19) 0.0290(7) Uani 1 1 d .
C28 C 0.6475(3) 0.1883(2) 0.61889(19) 0.0280(7) Uani 1 1 d .
C29 C 0.5492(3) 0.1663(2) 0.67736(19) 0.0277(7) Uani 1 1 d .
C58 C -0.0924(4) 0.6394(3) 0.7781(2) 0.0381(9) Uani 1 1 d .
H58 H -0.0357 0.5766 0.7607 0.046 Uiso 1 1 calc R
C6 C 0.8485(3) 0.0047(3) 0.18145(19) 0.0278(7) Uani 1 1 d .
C63 C 0.2936(3) 0.4691(3) 0.50025(19) 0.0311(8) Uani 1 1 d .
C33 C 0.3884(4) 0.2080(3) 0.7995(2) 0.0330(8) Uani 1 1 d .
C4 C 0.7238(3) 0.1258(2) 0.29738(19) 0.0273(7) Uani 1 1 d .
C2 C 0.6546(3) 0.2370(2) 0.39924(19) 0.0270(7) Uani 1 1 d .
H2A H 0.6606 0.2662 0.4410 0.032 Uiso 1 1 calc R
C66 C 0.3363(4) 0.3702(3) 0.3664(2) 0.0388(9) Uani 1 1 d .
H66 H 0.3501 0.3369 0.3210 0.047 Uiso 1 1 calc R
C12 C 0.9423(4) -0.0840(3) 0.1563(2) 0.0376(9) Uani 1 1 d .
H12 H 0.9915 -0.1190 0.1886 0.045 Uiso 1 1 calc R
C24 C 1.0922(4) 0.1152(3) 0.5373(2) 0.0303(8) Uani 1 1 d .
H24 H 1.0300 0.1021 0.5771 0.036 Uiso 1 1 calc R
C32 C 0.3723(4) 0.1210(3) 0.7961(2) 0.0460(11) Uani 1 1 d .
H32 H 0.3125 0.1052 0.8359 0.055 Uiso 1 1 calc R
C20 C 1.2712(4) 0.1577(3) 0.4246(2) 0.0359(8) Uani 1 1 d .
H20 H 1.3321 0.1734 0.3856 0.043 Uiso 1 1 calc R
C7 C 0.7768(3) 0.0524(3) 0.13343(19) 0.0302(8) Uani 1 1 d .
H7 H 0.7106 0.1123 0.1496 0.036 Uiso 1 1 calc R
C52 C -0.0455(4) 0.7105(3) 0.77573(19) 0.0363(9) Uani 1 1 d .
C62 C 0.2716(4) 0.5169(3) 0.5718(2) 0.0327(8) Uani 1 1 d .
C47 C 0.1681(3) 0.5880(3) 0.93109(19) 0.0300(8) Uani 1 1 d .
C5 C 0.8306(3) 0.0496(2) 0.25408(19) 0.0272(7) Uani 1 1 d .
C55 C -0.3042(4) 0.7475(4) 0.8312(2) 0.0608(15) Uani 1 1 d .
C67 C 0.4322(3) 0.3459(3) 0.40158(19) 0.0296(8) Uani 1 1 d .
C38 C 0.2081(3) 0.4158(3) 0.95559(19) 0.0290(7) Uani 1 1 d .
C11 C 0.9649(4) -0.1217(3) 0.0853(2) 0.0403(9) Uani 1 1 d .
H11 H 1.0292 -0.1825 0.0697 0.048 Uiso 1 1 calc R
C16 C 0.9712(3) 0.0936(2) 0.38444(18) 0.0261(7) Uani 1 1 d .
C26 C 0.7983(4) 0.2527(3) 0.5579(2) 0.0377(9) Uani 1 1 d .
H26 H 0.8396 0.2967 0.5509 0.045 Uiso 1 1 calc R
C30 C 0.5333(4) 0.0806(3) 0.6760(2) 0.0385(9) Uani 1 1 d .
H30 H 0.5836 0.0359 0.6348 0.046 Uiso 1 1 calc R
C37 C 0.1971(4) 0.3349(3) 0.9881(2) 0.0408(9) Uani 1 1 d .
H37 H 0.1528 0.3328 1.0399 0.049 Uiso 1 1 calc R
C27 C 0.6879(4) 0.2620(3) 0.6177(2) 0.0397(9) Uani 1 1 d .
H27 H 0.6460 0.3142 0.6534 0.048 Uiso 1 1 calc R
C23 C 1.2010(4) 0.1108(3) 0.5508(2) 0.0360(8) Uani 1 1 d .
H23 H 1.2134 0.0930 0.5993 0.043 Uiso 1 1 calc R
C60 C 0.2935(4) 0.5523(3) 0.6866(2) 0.0416(9) Uani 1 1 d .
H60 H 0.3351 0.5457 0.7246 0.050 Uiso 1 1 calc R
C35 C 0.3151(4) 0.2733(3) 0.8665(2) 0.0325(8) Uani 1 1 d .
C8 C 0.8001(4) 0.0141(3) 0.0623(2) 0.0362(9) Uani 1 1 d .
H8 H 0.7494 0.0483 0.0306 0.043 Uiso 1 1 calc R
C34 C 0.4753(3) 0.2294(2) 0.73992(19) 0.0288(7) Uani 1 1 d .
H34 H 0.4849 0.2886 0.7415 0.035 Uiso 1 1 calc R
C39 C 0.1572(3) 0.5153(3) 0.99049(19) 0.0300(8) Uani 1 1 d .
H39 H 0.0657 0.5317 1.0163 0.036 Uiso 1 1 calc R
C17 C 0.9584(3) 0.1362(2) 0.45043(18) 0.0262(7) Uani 1 1 d .
C57 C -0.2190(4) 0.6572(4) 0.8051(2) 0.0499(11) Uani 1 1 d .
H57 H -0.2482 0.6069 0.8057 0.060 Uiso 1 1 calc R
C21 C 1.2934(4) 0.1319(3) 0.4945(2) 0.0348(8) Uani 1 1 d .
C65 C 0.2209(4) 0.4428(3) 0.3973(3) 0.0474(10) Uani 1 1 d .
H65 H 0.1571 0.4593 0.3724 0.057 Uiso 1 1 calc R
C50 C 0.1394(4) 0.6678(3) 0.8252(2) 0.0344(8) Uani 1 1 d .
C68 C 0.4084(3) 0.3971(3) 0.4678(2) 0.0318(8) Uani 1 1 d .
H68 H 0.4734 0.3821 0.4916 0.038 Uiso 1 1 calc R
C59 C 0.1768(4) 0.6160(3) 0.6930(2) 0.0333(8) Uani 1 1 d .
C36 C 0.2577(4) 0.2537(3) 0.9378(2) 0.0449(10) Uani 1 1 d .
H36 H 0.2582 0.1921 0.9524 0.054 Uiso 1 1 calc R
C54 C -0.2586(5) 0.8194(4) 0.8272(3) 0.0659(16) Uani 1 1 d .
H54 H -0.3158 0.8824 0.8433 0.079 Uiso 1 1 calc R
C49 C 0.2135(4) 0.6982(3) 0.8516(2) 0.0456(10) Uani 1 1 d .
H49 H 0.2478 0.7444 0.8291 0.055 Uiso 1 1 calc R
C48 C 0.2308(4) 0.6494(3) 0.9181(2) 0.0421(9) Uani 1 1 d .
H48 H 0.2778 0.6576 0.9486 0.050 Uiso 1 1 calc R
C31 C 0.4440(4) 0.0596(3) 0.7345(2) 0.0496(11) Uani 1 1 d .
H31 H 0.4323 0.0015 0.7318 0.060 Uiso 1 1 calc R
C9 C 0.8958(4) -0.0728(3) 0.0362(2) 0.0362(9) Uani 1 1 d .
C10 C 0.9243(4) -0.1126(4) -0.0423(2) 0.0489(11) Uani 1 1 d .
H10A H 0.9884 -0.0925 -0.0777 0.073 Uiso 1 1 calc GR
H10B H 0.8476 -0.0888 -0.0586 0.073 Uiso 1 1 calc GR
H10C H 0.9554 -0.1823 -0.0417 0.073 Uiso 1 1 calc GR
C40 C 0.2174(4) 0.5227(3) 1.0505(2) 0.0402(10) Uani 1 1 d .
C22 C 1.4118(4) 0.1283(4) 0.5093(3) 0.0539(12) Uani 1 1 d .
H22A H 1.4817 0.1072 0.4627 0.081 Uiso 1 1 calc GR
H22B H 1.4301 0.0835 0.5495 0.081 Uiso 1 1 calc GR
H22C H 1.4007 0.1919 0.5253 0.081 Uiso 1 1 calc GR
C53 C -0.1317(5) 0.8019(3) 0.8004(2) 0.0529(12) Uani 1 1 d .
H53 H -0.1030 0.8527 0.7987 0.063 Uiso 1 1 calc R
C64 C 0.1983(4) 0.4911(3) 0.4638(2) 0.0418(9) Uani 1 1 d .
H64 H 0.1184 0.5393 0.4851 0.050 Uiso 1 1 calc R
C41 C 0.3453(4) 0.4758(4) 1.0413(2) 0.0555(13) Uani 1 1 d .
H41 H 0.3966 0.4349 0.9980 0.067 Uiso 1 1 calc R
C56 C -0.4442(5) 0.7663(6) 0.8662(4) 0.103(3) Uani 1 1 d .
H56A H -0.4695 0.7282 0.8384 0.154 Uiso 1 1 calc GR
H56B H -0.4934 0.8341 0.8632 0.154 Uiso 1 1 calc GR
H56C H -0.4592 0.7487 0.9196 0.154 Uiso 1 1 calc GR
C51 C 0.0937(4) 0.6915(3) 0.7552(2) 0.0368(9) Uani 1 1 d .
H51 H 0.1043 0.7524 0.7364 0.044 Uiso 1 1 calc R
C61 C 0.3490(4) 0.4957(3) 0.6183(2) 0.0425(10) Uani 1 1 d .
H61 H 0.4312 0.4481 0.6059 0.051 Uiso 1 1 calc R
C46 C 0.1448(5) 0.5824(4) 1.1144(2) 0.0574(13) Uani 1 1 d .
H46 H 0.0572 0.6147 1.1214 0.069 Uiso 1 1 calc R
C43 C 0.3287(7) 0.5466(6) 1.1587(3) 0.090(2) Uani 1 1 d .
C42 C 0.3983(6) 0.4890(6) 1.0956(3) 0.080(2) Uani 1 1 d .
H42 H 0.4860 0.4567 1.0883 0.096 Uiso 1 1 calc R
C45 C 0.1974(7) 0.5955(5) 1.1677(3) 0.087(2) Uani 1 1 d .
H45 H 0.1463 0.6372 1.2106 0.105 Uiso 1 1 calc R
C44 C 0.3883(10) 0.5599(8) 1.2171(4) 0.145(4) Uani 1 1 d .
H44A H 0.4628 0.5029 1.2167 0.217 Uiso 1 1 calc GR
H44B H 0.3278 0.5703 1.2677 0.217 Uiso 1 1 calc GR
H44C H 0.4129 0.6153 1.2047 0.217 Uiso 1 1 calc GR

loop_
_atom_site_aniso_label
_atom_site_aniso_U_11
_atom_site_aniso_U_22
_atom_site_aniso_U_33
_atom_site_aniso_U_23
_atom_site_aniso_U_13
_atom_site_aniso_U_12
S2 0.0273(4) 0.0307(5) 0.0194(4) -0.0052(3) 0.0006(3) -0.0144(4)
S1 0.0250(4) 0.0399(5) 0.0229(4) -0.0093(4) 0.0003(3) -0.0148(4)
S3 0.0495(6) 0.0360(5) 0.0196(5) -0.0061(4) 0.0063(4) -0.0239(4)
S4 0.0385(5) 0.0368(5) 0.0251(5) -0.0062(4) -0.0016(4) -0.0059(4)
N1 0.0279(15) 0.0334(15) 0.0178(14) -0.0048(11) 0.0005(11) -0.0147(13)
N2 0.0345(17) 0.0368(16) 0.0263(15) -0.0059(13) -0.0015(13) -0.0209(14)
C3 0.0249(17) 0.0313(17) 0.0198(16) -0.0027(13) 0.0001(13) -0.0136(14)
C14 0.0297(18) 0.0332(18) 0.0229(17) -0.0044(14) 0.0006(14) -0.0120(15)
C13 0.0311(18) 0.0329(18) 0.0185(16) -0.0044(13) 0.0008(14) -0.0146(15)
C25 0.0292(18) 0.0346(18) 0.0200(16) -0.0014(14) -0.0018(14) -0.0178(15)
C15 0.0268(18) 0.0385(19) 0.0214(17) -0.0004(14) 0.0003(14) -0.0148(15)
C18 0.0285(18) 0.0295(17) 0.0228(17) -0.0024(14) -0.0016(14) -0.0139(15)
C19 0.0293(19) 0.0353(19) 0.0265(18) -0.0005(15) -0.0019(15) -0.0151(16)
C1 0.0310(19) 0.0350(19) 0.0205(17) -0.0053(14) -0.0001(14) -0.0160(16)
C28 0.0274(18) 0.0337(18) 0.0205(17) -0.0076(14) 0.0005(14) -0.0127(15)
C29 0.0280(18) 0.0330(18) 0.0236(17) -0.0041(14) -0.0025(14) -0.0154(15)
C58 0.038(2) 0.042(2) 0.0232(18) -0.0015(16) -0.0020(16) -0.0069(17)
C6 0.0268(18) 0.0353(18) 0.0218(17) -0.0078(14) 0.0021(14) -0.0173(15)
C63 0.0322(19) 0.0332(18) 0.0231(18) -0.0036(14) -0.0002(14) -0.0117(16)
C33 0.035(2) 0.0337(19) 0.0256(18) -0.0079(15) 0.0033(15) -0.0150(16)
C4 0.0266(17) 0.0331(18) 0.0230(17) -0.0050(14) 0.0015(14) -0.0173(15)
C2 0.0305(18) 0.0321(18) 0.0186(16) -0.0042(13) -0.0007(13) -0.0157(15)
C66 0.043(2) 0.041(2) 0.030(2) -0.0085(16) -0.0106(17) -0.0107(18)
C12 0.038(2) 0.040(2) 0.032(2) -0.0105(16) -0.0057(17) -0.0114(17)
C24 0.037(2) 0.0356(19) 0.0232(17) 0.0009(14) -0.0051(15) -0.0219(16)
C32 0.051(3) 0.045(2) 0.038(2) -0.0099(18) 0.0142(19) -0.033(2)
C20 0.0308(19) 0.038(2) 0.037(2) -0.0021(16) 0.0015(16) -0.0194(17)
C7 0.0320(19) 0.0351(19) 0.0238(17) -0.0069(14) -0.0008(15) -0.0163(16)
C52 0.048(2) 0.0309(19) 0.0154(17) 0.0004(14) -0.0024(15) -0.0040(17)
C62 0.0332(19) 0.0358(19) 0.0262(18) -0.0056(15) 0.0000(15) -0.0146(16)
C47 0.0319(19) 0.0338(18) 0.0217(17) -0.0089(14) 0.0017(14) -0.0144(16)
C5 0.0278(18) 0.0346(18) 0.0195(16) -0.0044(14) 0.0012(13) -0.0167(15)
C55 0.043(3) 0.083(4) 0.029(2) -0.006(2) -0.0142(19) 0.011(3)
C67 0.0301(19) 0.0339(18) 0.0237(17) -0.0032(14) -0.0002(14) -0.0155(16)
C38 0.0274(18) 0.0390(19) 0.0189(16) -0.0052(14) -0.0005(13) -0.0140(15)
C11 0.035(2) 0.041(2) 0.037(2) -0.0166(17) 0.0006(17) -0.0101(17)
C16 0.0259(17) 0.0319(18) 0.0216(17) 0.0031(14) -0.0042(14) -0.0144(15)
C26 0.042(2) 0.043(2) 0.0297(19) -0.0104(16) 0.0058(16) -0.0273(18)
C30 0.040(2) 0.040(2) 0.033(2) -0.0127(16) 0.0060(17) -0.0212(18)
C37 0.043(2) 0.041(2) 0.0226(19) -0.0007(16) 0.0081(16) -0.0114(18)
C27 0.043(2) 0.040(2) 0.032(2) -0.0182(16) 0.0109(17) -0.0229(18)
C23 0.044(2) 0.037(2) 0.032(2) 0.0031(16) -0.0145(17) -0.0191(18)
C60 0.046(2) 0.048(2) 0.028(2) -0.0112(17) -0.0055(17) -0.016(2)
C35 0.037(2) 0.0326(19) 0.0253(18) -0.0046(15) 0.0026(15) -0.0172(16)
C8 0.043(2) 0.046(2) 0.0254(19) -0.0052(16) -0.0067(16) -0.0241(19)
C34 0.0325(19) 0.0298(18) 0.0232(17) -0.0037(14) 0.0010(14) -0.0163(15)
C39 0.0287(18) 0.042(2) 0.0203(17) -0.0106(14) 0.0006(14) -0.0177(16)
C17 0.0299(18) 0.0292(17) 0.0204(16) 0.0000(13) -0.0021(14) -0.0156(15)
C57 0.043(2) 0.074(3) 0.024(2) 0.002(2) -0.0100(18) -0.013(2)
C21 0.035(2) 0.0320(19) 0.043(2) -0.0017(16) -0.0120(17) -0.0178(16)
C65 0.039(2) 0.050(2) 0.048(3) -0.012(2) -0.020(2) -0.0030(19)
C50 0.044(2) 0.0292(18) 0.0252(18) -0.0072(14) 0.0041(16) -0.0170(17)
C68 0.0302(19) 0.040(2) 0.0259(18) -0.0054(15) -0.0020(15) -0.0167(16)
C59 0.041(2) 0.0320(19) 0.0230(18) -0.0026(14) 0.0021(15) -0.0174(17)
C36 0.053(3) 0.036(2) 0.031(2) 0.0014(17) 0.0106(18) -0.0163(19)
C54 0.065(3) 0.054(3) 0.035(2) -0.007(2) -0.017(2) 0.028(3)
C49 0.062(3) 0.037(2) 0.042(2) -0.0039(18) -0.005(2) -0.029(2)
C48 0.047(2) 0.046(2) 0.041(2) -0.0097(18) -0.0089(19) -0.027(2)
C31 0.060(3) 0.041(2) 0.046(2) -0.0164(19) 0.013(2) -0.035(2)
C9 0.038(2) 0.047(2) 0.0245(18) -0.0128(16) 0.0067(16) -0.0259(18)
C10 0.056(3) 0.067(3) 0.025(2) -0.0185(19) 0.0046(18) -0.032(2)
C40 0.050(2) 0.064(3) 0.0201(18) -0.0002(17) -0.0056(17) -0.039(2)
C22 0.047(3) 0.059(3) 0.068(3) 0.001(2) -0.023(2) -0.028(2)
C53 0.079(3) 0.037(2) 0.022(2) -0.0026(17) -0.014(2) 0.001(2)
C64 0.038(2) 0.039(2) 0.039(2) -0.0113(17) -0.0094(18) -0.0032(17)
C41 0.043(2) 0.109(4) 0.028(2) 0.007(2) -0.0095(18) -0.045(3)
C56 0.032(3) 0.170(7) 0.064(4) -0.020(4) -0.013(3) 0.013(4)
C51 0.053(2) 0.0266(18) 0.0241(18) -0.0052(14) 0.0027(17) -0.0160(17)
C61 0.032(2) 0.049(2) 0.039(2) -0.0152(18) -0.0059(17) -0.0061(18)
C46 0.072(3) 0.081(3) 0.030(2) -0.017(2) 0.000(2) -0.047(3)
C43 0.125(6) 0.176(7) 0.034(3) 0.019(3) -0.028(3) -0.127(6)
C42 0.079(4) 0.167(6) 0.042(3) 0.029(3) -0.026(3) -0.094(4)
C45 0.131(6) 0.136(6) 0.033(3) -0.016(3) -0.007(3) -0.099(5)
C44 0.204(9) 0.296(13) 0.053(4) 0.035(5) -0.061(5) -0.208(10)

loop_
_atom_type_symbol
_atom_type_description
_atom_type_scat_dispersion_real
_atom_type_scat_dispersion_imag
_atom_type_scat_source
C C 0.0033 0.0016 'International Tables Vol C Tables 4.2.6.8 and 6.1.1.4'
H H 0.0000 0.0000 'International Tables Vol C Tables 4.2.6.8 and 6.1.1.4'
N N 0.0061 0.0033 'International Tables Vol C Tables 4.2.6.8 and 6.1.1.4'
S S 0.1246 0.1234 'International Tables Vol C Tables 4.2.6.8 and 6.1.1.4'

loop_
_geom_angle_atom_site_label_1
_geom_angle_atom_site_label_2
_geom_angle_atom_site_label_3
_geom_angle
C28 S2 C25 92.83(16)
C4 S1 C1 91.69(16)
C35 S3 C38 92.99(17)
C62 S4 C59 92.92(18)
C3 N1 C13 108.4(3)
C3 N1 C16 139.5(3)
C13 N1 C16 109.8(3)
C47 N2 H2 124.8
C47 N2 C50 110.5(3)
C50 N2 H2 124.8
N1 C3 C4 106.8(3)
N1 C3 C2 138.5(3)
C4 C3 C2 114.7(3)
C13 C14 H14 125.8
C15 C14 H14 125.8
C15 C14 C13 108.4(3)
N1 C13 C14 107.0(3)
C5 C13 N1 109.8(3)
C5 C13 C14 142.1(3)
C26 C25 S2 110.3(3)
C26 C25 C17 127.5(3)
C17 C25 S2 121.6(3)
C14 C15 H15 124.9
C14 C15 C16 110.2(3)
C16 C15 H15 124.9
C19 C18 C17 121.4(3)
C24 C18 C19 117.5(3)
C24 C18 C17 121.1(3)
C18 C19 H19 119.8
C20 C19 C18 120.5(3)
C20 C19 H19 119.8
C2 C1 S1 111.7(3)
C2 C1 C67 128.7(3)
C67 C1 S1 119.5(3)
C29 C28 S2 120.6(3)
C27 C28 S2 110.0(3)
C27 C28 C29 129.0(3)
C30 C29 C28 121.7(3)
C30 C29 C34 118.2(3)
C34 C29 C28 119.9(3)
C52 C58 H58 119.1
C57 C58 H58 119.1
C57 C58 C52 121.7(4)
C12 C6 C5 121.7(3)
C7 C6 C12 117.6(3)
C7 C6 C5 120.6(3)
C68 C63 C62 120.4(3)
C68 C63 C64 118.0(3)
C64 C63 C62 121.6(3)
C32 C33 C35 119.8(3)
C34 C33 C32 118.9(3)
C34 C33 C35 121.3(3)
C3 C4 S1 110.2(3)
C3 C4 C5 110.5(3)
C5 C4 S1 139.1(3)
C3 C2 H2A 124.2
C1 C2 C3 111.6(3)
C1 C2 H2A 124.2
C67 C66 H66 119.7
C65 C66 H66 119.7
C65 C66 C67 120.5(4)
C6 C12 H12 119.5
C11 C12 C6 121.0(4)
C11 C12 H12 119.5
C18 C24 H24 119.3
C23 C24 C18 121.5(3)
C23 C24 H24 119.3
C33 C32 H32 120.4
C31 C32 C33 119.2(3)
C31 C32 H32 120.4
C19 C20 H20 119.0
C19 C20 C21 122.0(3)
C21 C20 H20 119.0
C6 C7 H7 119.5
C8 C7 C6 120.9(3)
C8 C7 H7 119.5
C58 C52 C53 117.4(4)
C58 C52 C51 123.1(3)
C53 C52 C51 119.2(4)
C63 C62 S4 122.1(3)
C61 C62 S4 109.5(3)
C61 C62 C63 128.2(4)
N2 C47 C39 121.3(3)
C48 C47 N2 106.2(3)
C48 C47 C39 132.5(3)
C13 C5 C6 126.4(3)
C13 C5 C4 104.3(3)
C4 C5 C6 128.8(3)
C57 C55 C56 121.0(6)
C54 C55 C57 117.9(5)
C54 C55 C56 121.1(5)
C66 C67 C1 121.8(3)
C68 C67 C1 120.3(3)
C68 C67 C66 117.9(3)
C37 C38 S3 109.7(3)
C37 C38 C39 129.3(3)
C39 C38 S3 121.0(3)
C12 C11 H11 119.3
C12 C11 C9 121.4(4)
C9 C11 H11 119.3
N1 C16 C15 104.5(3)
C17 C16 N1 126.7(3)
C17 C16 C15 128.3(3)
C25 C26 H26 123.4
C25 C26 C27 113.2(3)
C27 C26 H26 123.4
C29 C30 H30 119.8
C29 C30 C31 120.4(3)
C31 C30 H30 119.8
C38 C37 H37 123.1
C38 C37 C36 113.9(3)
C36 C37 H37 123.1
C28 C27 C26 113.5(3)
C28 C27 H27 123.2
C26 C27 H27 123.2
C24 C23 H23 119.5
C24 C23 C21 121.1(3)
C21 C23 H23 119.5
C59 C60 H60 123.0
C59 C60 C61 114.1(4)
C61 C60 H60 123.0
C33 C35 S3 120.6(3)
C36 C35 S3 110.4(3)
C36 C35 C33 129.0(3)
C7 C8 H8 119.2
C7 C8 C9 121.6(4)
C9 C8 H8 119.2
C29 C34 H34 119.0
C33 C34 C29 121.9(3)
C33 C34 H34 119.0
C47 C39 C38 111.8(3)
C47 C39 H39 107.1
C47 C39 C40 110.2(3)
C38 C39 H39 107.1
C38 C39 C40 113.1(3)
C40 C39 H39 107.1
C25 C17 C18 116.4(3)
C16 C17 C25 124.1(3)
C16 C17 C18 119.3(3)
C58 C57 C55 120.8(5)
C58 C57 H57 119.6
C55 C57 H57 119.6
C20 C21 C23 117.5(3)
C20 C21 C22 121.2(4)
C23 C21 C22 121.3(4)
C66 C65 H65 119.7
C64 C65 C66 120.7(4)
C64 C65 H65 119.7
N2 C50 C51 120.9(3)
C49 C50 N2 107.0(3)
C49 C50 C51 132.0(3)
C63 C68 C67 122.7(3)
C63 C68 H68 118.6
C67 C68 H68 118.6
C60 C59 S4 110.4(3)
C60 C59 C51 128.3(4)
C51 C59 S4 121.2(3)
C37 C36 H36 123.5
C35 C36 C37 113.0(3)
C35 C36 H36 123.5
C55 C54 H54 119.2
C53 C54 C55 121.6(4)
C53 C54 H54 119.2
C50 C49 H49 125.9
C50 C49 C48 108.1(3)
C48 C49 H49 125.9
C47 C48 C49 108.2(4)
C47 C48 H48 125.9
C49 C48 H48 125.9
C32 C31 C30 121.5(4)
C32 C31 H31 119.3
C30 C31 H31 119.3
C11 C9 C10 121.2(4)
C8 C9 C11 117.3(3)
C8 C9 C10 121.6(4)
C9 C10 H10A 109.5
C9 C10 H10B 109.5
C9 C10 H10C 109.5
H10A C10 H10B 109.5
H10A C10 H10C 109.5
H10B C10 H10C 109.5
C41 C40 C39 121.7(4)
C41 C40 C46 118.7(4)
C46 C40 C39 119.5(4)
C21 C22 H22A 109.5
C21 C22 H22B 109.5
C21 C22 H22C 109.5
H22A C22 H22B 109.5
H22A C22 H22C 109.5
H22B C22 H22C 109.5
C52 C53 H53 119.7
C54 C53 C52 120.6(5)
C54 C53 H53 119.7
C63 C64 H64 119.9
C65 C64 C63 120.2(4)
C65 C64 H64 119.9
C40 C41 H41 120.0
C40 C41 C42 119.9(5)
C42 C41 H41 120.0
C55 C56 H56A 109.5
C55 C56 H56B 109.5
C55 C56 H56C 109.5
H56A C56 H56B 109.5
H56A C56 H56C 109.5
H56B C56 H56C 109.5
C52 C51 H51 106.8
C50 C51 C52 110.4(3)
C50 C51 C59 110.0(3)
C50 C51 H51 106.8
C59 C51 C52 115.5(3)
C59 C51 H51 106.8
C62 C61 C60 113.1(4)
C62 C61 H61 123.4
C60 C61 H61 123.4
C40 C46 H46 119.4
C45 C46 C40 121.3(6)
C45 C46 H46 119.4
C42 C43 C45 117.8(5)
C42 C43 C44 121.3(7)
C45 C43 C44 120.9(7)
C41 C42 H42 118.9
C43 C42 C41 122.2(6)
C43 C42 H42 118.9
C46 C45 C43 120.1(6)
C46 C45 H45 119.9
C43 C45 H45 119.9
C43 C44 H44A 109.5
C43 C44 H44B 109.5
C43 C44 H44C 109.5
H44A C44 H44B 109.5
H44A C44 H44C 109.5
H44B C44 H44C 109.5

loop_
_geom_bond_atom_site_label_1
_geom_bond_atom_site_label_2
_geom_bond_distance
S2 C25 1.732(3)
S2 C28 1.727(3)
S1 C1 1.761(3)
S1 C4 1.727(4)
S3 C38 1.728(3)
S3 C35 1.717(4)
S4 C62 1.729(4)
S4 C59 1.731(4)
N1 C3 1.383(4)
N1 C13 1.405(4)
N1 C16 1.423(4)
N2 H2 0.8800
N2 C47 1.373(5)
N2 C50 1.374(5)
C3 C4 1.389(5)
C3 C2 1.418(5)
C14 H14 0.9500
C14 C13 1.429(5)
C14 C15 1.360(5)
C13 C5 1.394(5)
C25 C26 1.367(5)
C25 C17 1.473(5)
C15 H15 0.9500
C15 C16 1.450(5)
C18 C19 1.401(5)
C18 C24 1.397(5)
C18 C17 1.480(5)
C19 H19 0.9500
C19 C20 1.379(5)
C1 C2 1.369(5)
C1 C67 1.451(5)
C28 C29 1.468(5)
C28 C27 1.371(5)
C29 C30 1.386(5)
C29 C34 1.402(5)
C58 H58 0.9500
C58 C52 1.385(6)
C58 C57 1.377(6)
C6 C12 1.392(5)
C6 C7 1.386(5)
C6 C5 1.472(5)
C63 C62 1.461(5)
C63 C68 1.390(5)
C63 C64 1.412(6)
C33 C32 1.413(5)
C33 C35 1.474(5)
C33 C34 1.386(5)
C4 C5 1.429(5)
C2 H2A 0.9500
C66 H66 0.9500
C66 C67 1.399(5)
C66 C65 1.393(6)
C12 H12 0.9500
C12 C11 1.381(5)
C24 H24 0.9500
C24 C23 1.374(5)
C32 H32 0.9500
C32 C31 1.373(6)
C20 H20 0.9500
C20 C21 1.387(6)
C7 H7 0.9500
C7 C8 1.383(5)
C52 C53 1.392(6)
C52 C51 1.515(6)
C62 C61 1.378(6)
C47 C39 1.503(5)
C47 C48 1.370(5)
C55 C57 1.382(7)
C55 C54 1.380(8)
C55 C56 1.532(7)
C67 C68 1.397(5)
C38 C37 1.356(5)
C38 C39 1.513(5)
C11 H11 0.9500
C11 C9 1.387(6)
C16 C17 1.363(5)
C26 H26 0.9500
C26 C27 1.419(5)
C30 H30 0.9500
C30 C31 1.391(5)
C37 H37 0.9500
C37 C36 1.419(6)
C27 H27 0.9500
C23 H23 0.9500
C23 C21 1.396(5)
C60 H60 0.9500
C60 C59 1.344(6)
C60 C61 1.418(5)
C35 C36 1.359(5)
C8 H8 0.9500
C8 C9 1.386(6)
C34 H34 0.9500
C39 H39 1.0000
C39 C40 1.518(5)
C57 H57 0.9500
C21 C22 1.503(5)
C65 H65 0.9500
C65 C64 1.381(6)
C50 C49 1.355(6)
C50 C51 1.510(6)
C68 H68 0.9500
C59 C51 1.514(5)
C36 H36 0.9500
C54 H54 0.9500
C54 C53 1.379(8)
C49 H49 0.9500
C49 C48 1.406(6)
C48 H48 0.9500
C31 H31 0.9500
C9 C10 1.505(5)
C10 H10A 0.9800
C10 H10B 0.9800
C10 H10C 0.9800
C40 C41 1.389(6)
C40 C46 1.392(6)
C22 H22A 0.9800
C22 H22B 0.9800
C22 H22C 0.9800
C53 H53 0.9500
C64 H64 0.9500
C41 H41 0.9500
C41 C42 1.396(6)
C56 H56A 0.9800
C56 H56B 0.9800
C56 H56C 0.9800
C51 H51 1.0000
C61 H61 0.9500
C46 H46 0.9500
C46 C45 1.374(7)
C43 C42 1.360(9)
C43 C45 1.429(11)
C43 C44 1.519(7)
C42 H42 0.9500
C45 H45 0.9500
C44 H44A 0.9800
C44 H44B 0.9800
C44 H44C 0.9800

loop_
_geom_torsion_atom_site_label_1
_geom_torsion_atom_site_label_2
_geom_torsion_atom_site_label_3
_geom_torsion_atom_site_label_4
_geom_torsion
S2 C25 C26 C27 -0.8(5)
S2 C25 C17 C18 -129.9(3)
S2 C25 C17 C16 45.0(5)
S2 C28 C29 C30 3.8(5)
S2 C28 C29 C34 178.6(3)
S2 C28 C27 C26 -3.2(5)
S1 C1 C2 C3 0.1(4)
S1 C1 C67 C66 -4.4(5)
S1 C1 C67 C68 173.6(3)
S1 C4 C5 C13 175.9(3)
S1 C4 C5 C6 3.0(6)
S3 C38 C37 C36 0.1(5)
S3 C38 C39 C47 11.8(4)
S3 C38 C39 C40 -113.4(3)
S3 C35 C36 C37 0.0(5)
S4 C62 C61 C60 0.7(5)
S4 C59 C51 C52 40.4(4)
S4 C59 C51 C50 166.1(3)
N1 C3 C4 S1 -179.3(2)
N1 C3 C4 C5 -2.9(4)
N1 C3 C2 C1 177.5(4)
N1 C13 C5 C6 174.2(3)
N1 C13 C5 C4 1.2(4)
N1 C16 C17 C25 15.1(5)
N1 C16 C17 C18 -170.1(3)
N2 C47 C39 C38 58.8(4)
N2 C47 C39 C40 -174.5(3)
N2 C47 C48 C49 -1.2(4)
N2 C50 C49 C48 -0.3(5)
N2 C50 C51 C52 49.3(4)
N2 C50 C51 C59 -79.4(4)
C3 N1 C13 C14 167.6(3)
C3 N1 C13 C5 -3.0(4)
C3 N1 C16 C15 -159.2(4)
C3 N1 C16 C17 27.7(6)
C3 C4 C5 C13 1.1(4)
C3 C4 C5 C6 -171.7(3)
C14 C13 C5 C6 8.9(7)
C14 C13 C5 C4 -164.2(4)
C14 C15 C16 N1 -2.5(4)
C14 C15 C16 C17 170.4(3)
C13 N1 C3 C4 3.6(4)
C13 N1 C3 C2 -173.0(4)
C13 N1 C16 C15 0.7(3)
C13 N1 C16 C17 -172.4(3)
C13 C14 C15 C16 3.4(4)
C25 S2 C28 C29 -172.0(3)
C25 S2 C28 C27 2.3(3)
C25 C26 C27 C28 2.7(6)
C15 C14 C13 N1 -2.9(4)
C15 C14 C13 C5 162.8(5)
C15 C16 C17 C25 -156.3(3)
C15 C16 C17 C18 18.5(5)
C18 C19 C20 C21 0.0(6)
C18 C24 C23 C21 1.6(6)
C19 C18 C24 C23 -2.5(5)
C19 C18 C17 C25 -140.9(3)
C19 C18 C17 C16 43.9(5)
C19 C20 C21 C23 -1.0(6)
C19 C20 C21 C22 179.9(4)
C1 S1 C4 C3 1.5(3)
C1 S1 C4 C5 -173.3(4)
C1 C67 C68 C63 -176.7(3)
C28 S2 C25 C26 -0.9(3)
C28 S2 C25 C17 170.4(3)
C28 C29 C30 C31 176.3(4)
C28 C29 C34 C33 -174.6(3)
C29 C28 C27 C26 170.5(4)
C29 C30 C31 C32 -2.1(7)
C58 C52 C53 C54 1.1(6)
C58 C52 C51 C50 -87.6(4)
C58 C52 C51 C59 38.0(5)
C6 C12 C11 C9 0.3(6)
C6 C7 C8 C9 -0.2(5)
C63 C62 C61 C60 -175.3(4)
C33 C32 C31 C30 0.9(8)
C33 C35 C36 C37 179.1(4)
C4 S1 C1 C2 -0.9(3)
C4 S1 C1 C67 -178.5(3)
C4 C3 C2 C1 1.1(4)
C2 C3 C4 S1 -1.8(4)
C2 C3 C4 C5 174.6(3)
C2 C1 C67 C66 178.5(4)
C2 C1 C67 C68 -3.6(6)
C66 C67 C68 C63 1.3(5)
C66 C65 C64 C63 1.8(7)
C12 C6 C7 C8 -1.7(5)
C12 C6 C5 C13 26.1(5)
C12 C6 C5 C4 -162.5(4)
C12 C11 C9 C8 -2.1(6)
C12 C11 C9 C10 177.6(4)
C24 C18 C19 C20 1.7(5)
C24 C18 C17 C25 41.3(5)
C24 C18 C17 C16 -133.9(4)
C24 C23 C21 C20 0.2(6)
C24 C23 C21 C22 179.2(4)
C32 C33 C35 S3 -159.6(3)
C32 C33 C35 C36 21.3(7)
C32 C33 C34 C29 -1.5(6)
C7 C6 C12 C11 1.6(5)
C7 C6 C5 C13 -149.9(4)
C7 C6 C5 C4 21.5(5)
C7 C8 C9 C11 2.1(5)
C7 C8 C9 C10 -177.6(3)
C52 C58 C57 C55 -0.3(6)
C62 S4 C59 C60 0.4(3)
C62 S4 C59 C51 176.4(3)
C62 C63 C68 C67 176.7(3)
C62 C63 C64 C65 -178.2(4)
C47 N2 C50 C49 -0.5(4)
C47 N2 C50 C51 176.9(3)
C47 C39 C40 C41 -85.4(5)
C47 C39 C40 C46 90.6(4)
C5 C6 C12 C11 -174.5(3)
C5 C6 C7 C8 174.5(3)
C55 C54 C53 C52 0.6(7)
C67 C1 C2 C3 177.3(3)
C67 C66 C65 C64 -1.0(7)
C38 S3 C35 C33 -179.1(3)
C38 S3 C35 C36 0.1(3)
C38 C37 C36 C35 -0.1(6)
C38 C39 C40 C41 40.5(5)
C38 C39 C40 C46 -143.5(4)
C16 N1 C3 C4 163.6(4)
C16 N1 C3 C2 -12.9(7)
C16 N1 C13 C14 1.3(4)
C16 N1 C13 C5 -169.4(3)
C26 C25 C17 C18 39.8(5)
C26 C25 C17 C16 -145.3(4)
C30 C29 C34 C33 0.3(6)
C37 C38 C39 C47 -168.3(4)
C37 C38 C39 C40 66.6(5)
C27 C28 C29 C30 -169.3(4)
C27 C28 C29 C34 5.4(6)
C60 C59 C51 C52 -144.4(4)
C60 C59 C51 C50 -18.7(5)
C35 S3 C38 C37 -0.1(3)
C35 S3 C38 C39 179.8(3)
C35 C33 C32 C31 -178.0(4)
C35 C33 C34 C29 177.4(4)
C34 C29 C30 C31 1.5(6)
C34 C33 C32 C31 0.9(7)
C34 C33 C35 S3 21.5(5)
C34 C33 C35 C36 -157.5(4)
C39 C47 C48 C49 176.9(4)
C39 C38 C37 C36 -179.8(4)
C39 C40 C41 C42 176.1(4)
C39 C40 C46 C45 -176.0(5)
C17 C25 C26 C27 -171.4(4)
C17 C18 C19 C20 -176.2(3)
C17 C18 C24 C23 175.3(3)
C57 C58 C52 C53 -1.2(5)
C57 C58 C52 C51 172.6(3)
C57 C55 C54 C53 -2.1(7)
C65 C66 C67 C1 177.4(4)
C65 C66 C67 C68 -0.5(6)
C50 N2 C47 C39 -177.3(3)
C50 N2 C47 C48 1.1(4)
C50 C49 C48 C47 0.9(5)
C68 C63 C62 S4 178.9(3)
C68 C63 C62 C61 -5.6(6)
C68 C63 C64 C65 -1.0(6)
C59 S4 C62 C63 175.6(3)
C59 S4 C62 C61 -0.6(3)
C59 C60 C61 C62 -0.4(5)
C54 C55 C57 C58 2.0(6)
C49 C50 C51 C52 -134.1(4)
C49 C50 C51 C59 97.3(5)
C48 C47 C39 C38 -119.0(4)
C48 C47 C39 C40 7.7(6)
C40 C41 C42 C43 0.3(8)
C40 C46 C45 C43 -0.8(9)
C53 C52 C51 C50 86.2(4)
C53 C52 C51 C59 -148.3(3)
C64 C63 C62 S4 -3.9(5)
C64 C63 C62 C61 171.6(4)
C64 C63 C68 C67 -0.5(5)
C41 C40 C46 C45 0.2(7)
C56 C55 C57 C58 -175.8(4)
C56 C55 C54 C53 175.7(4)
C51 C52 C53 C54 -173.0(4)
C51 C50 C49 C48 -177.2(4)
C61 C60 C59 S4 -0.1(5)
C61 C60 C59 C51 -175.7(4)
C46 C40 C41 C42 0.1(7)
C42 C43 C45 C46 1.2(9)
C45 C43 C42 C41 -1.0(9)
C44 C43 C42 C41 -180.0(6)
C44 C43 C45 C46 -179.8(6)
